data_2242383
loop_
_publ_author_name
'Lastovickova, Dominika N.'
'La Scala, John J.'
'Sausa, Rosario C.'

_publ_section_title
;
 Synthesis and crystal structures of
 (2<i>E</i>)-1,4-bis(4-chlorophenyl)but-2-ene-1,4-dione and
 (2<i>E</i>)-1,4-bis(4-bromophenyl)but-2-ene-1,4-dione
;
_journal_issue 3
_journal_name_full 'Acta Crystallographica Section E'
_journal_page_first 352
_journal_page_last 356
_journal_paper_doi 10.1107/S205698901800230X
_journal_volume 74
_journal_year 2018
_chemical_formula_iupac 'C16 H10 Br2 O2'
_chemical_formula_moiety 'C16 H10 Br2 O2'
_chemical_formula_sum 'C16 H10 Br2 O2'
_chemical_formula_weight 394.06
_chemical_name_systematic
;
(2<i>E</i>)-1,4-Bis(4-bromophenyl)but-2-ene-1,4-dione
;
_space_group_crystal_system monoclinic
_space_group_IT_number 14
_space_group_name_Hall '-P 2ybc'
_space_group_name_H-M_alt 'P 1 21/c 1'
_symmetry_space_group_name_Hall '-P 2ybc'
_symmetry_space_group_name_H-M 'P 1 21/c 1'
_atom_sites_solution_hydrogens geom
_audit_creation_method
;
Olex2 1.2
(compiled 2016.09.09 svn.r3337 for OlexSys, GUI svn.r5227)
;
_cell_angle_alpha 90
_cell_angle_beta 97.827(5)
_cell_angle_gamma 90
_cell_formula_units_Z 2
_cell_length_a 14.4391(7)
_cell_length_b 3.9937(2)
_cell_length_c 12.7244(7)
_cell_measurement_reflns_used 2527
_cell_measurement_temperature 298.00(10)
_cell_measurement_theta_max 26.2050
_cell_measurement_theta_min 2.8490
_cell_volume 726.92(7)
_computing_cell_refinement
;
CrysAlisPro (Rigaku OD, 2015)
;
_computing_data_collection
;
CrysAlisPro (Rigaku OD, 2015)
;
_computing_data_reduction
;
CrysAlisPro (Rigaku OD, 2015)
;
_computing_molecular_graphics
;
<i>OLEX2</i> (Dolomanov et al., 2009)
;
_computing_publication_material
;
<i>OLEX2</i> (Dolomanov et al., 2009)
;
_computing_structure_refinement
;
SHELXL (Sheldrick, 2015b)
;
_computing_structure_solution
;
SHELXT (Sheldrick, 2015a)
;
_diffrn_ambient_temperature 298.00(10)
_diffrn_detector_area_resol_mean 8.0945
_diffrn_measured_fraction_theta_full 0.999
_diffrn_measured_fraction_theta_max 0.999
_diffrn_measurement_device 'four-circle diffractometer'
_diffrn_measurement_device_type 'Agilent SuperNova, Dualflex, EosS2'
_diffrn_measurement_method '\w scans'
_diffrn_radiation_type MoK\a
_diffrn_radiation_wavelength 0.71073
_diffrn_reflns_av_R_equivalents 0.0313
_diffrn_reflns_limit_h_max 18
_diffrn_reflns_limit_h_min -18
_diffrn_reflns_limit_k_max 4
_diffrn_reflns_limit_k_min -4
_diffrn_reflns_limit_l_max 15
_diffrn_reflns_limit_l_min -15
_diffrn_reflns_number 6231
_diffrn_reflns_theta_full 26.000
_diffrn_reflns_theta_max 26.369
_diffrn_reflns_theta_min 2.848
_exptl_absorpt_coefficient_mu 5.573
_exptl_absorpt_correction_T_max 1.00000
_exptl_absorpt_correction_T_min 0.37033
_exptl_absorpt_correction_type multi-scan
_exptl_absorpt_process_details
;
(CrysAlisPro; Bourhis <i>et al.</i>,  2015)
;
_exptl_crystal_colour yellow
_exptl_crystal_density_diffrn 1.800
_exptl_crystal_description irregular
_exptl_crystal_F_000 384
_exptl_crystal_size_max 0.35
_exptl_crystal_size_mid 0.14
_exptl_crystal_size_min 0.12
_refine_diff_density_max 0.355
_refine_diff_density_min -0.430
_refine_ls_extinction_coef 0.0047(8)
_refine_ls_extinction_expression Fc^*^=kFc[1+0.001xFc^2^\l^3^/sin(2\q)]^-1/4^
_refine_ls_extinction_method
;
SHELXL-2016/4 (Sheldrick, 2015b)
;
_refine_ls_goodness_of_fit_ref 1.078
_refine_ls_hydrogen_treatment constr
_refine_ls_matrix_type full
_refine_ls_number_parameters 92
_refine_ls_number_reflns 1470
_refine_ls_number_restraints 0
_refine_ls_restrained_S_all 1.078
_refine_ls_R_factor_all 0.0395
_refine_ls_R_factor_gt 0.0292
_refine_ls_shift/su_max 0.000
_refine_ls_shift/su_mean 0.000
_refine_ls_structure_factor_coef Fsqd
_refine_ls_weighting_details 'w=1/[\s^2^(Fo^2^)+(0.0234P)^2^+0.4382P] where P=(Fo^2^+2Fc^2^)/3'
_refine_ls_weighting_scheme calc
_refine_ls_wR_factor_gt 0.0602
_refine_ls_wR_factor_ref 0.0650
_reflns_number_gt 1228
_reflns_number_total 1470
_reflns_threshold_expression 'I > 2\s(I)'
_cod_data_source_file zl2724sup1.cif
_cod_data_source_block 2
_cod_database_code 2242383
_shelx_space_group_comment
;
The symmetry employed for this shelxl refinement is uniquely defined
by the following loop, which should always be used as a source of
symmetry information in preference to the above space-group names.
They are only intended as comments.
;

loop_
_space_group_symop_operation_xyz
'x, y, z'
'-x, y+1/2, -z+1/2'
'-x, -y, -z'
'x, -y-1/2, z-1/2'

loop_
_atom_site_type_symbol
_atom_site_label
_atom_site_fract_x
_atom_site_fract_y
_atom_site_fract_z
_atom_site_U_iso_or_equiv
_atom_site_adp_type
_atom_site_calc_flag
_atom_site_occupancy
Br Br1 0.06905(2) 0.86344(8) 0.66837(3) 0.05337(16) Uani d 1
C C1 0.31059(19) 0.3876(7) 0.5110(2) 0.0355(6) Uani d 1
C C2 0.3212(2) 0.4543(8) 0.6188(2) 0.0444(7) Uani d 1
H H2 0.377230 0.400535 0.660470 0.053 Uiso calc 1
C C3 0.2503(2) 0.5990(8) 0.6653(2) 0.0471(8) Uani d 1
H H3 0.258517 0.646056 0.737543 0.057 Uiso calc 1
C C4 0.1673(2) 0.6726(6) 0.6034(2) 0.0391(7) Uani d 1
C C5 0.1538(2) 0.6073(7) 0.4962(2) 0.0463(7) Uani d 1
H H5 0.097052 0.657253 0.455312 0.056 Uiso calc 1
C C6 0.2258(2) 0.4666(8) 0.4507(2) 0.0422(7) Uani d 1
H H6 0.217497 0.423632 0.378154 0.051 Uiso calc 1
C C7 0.3859(2) 0.2399(8) 0.4570(2) 0.0418(7) Uani d 1
C C8 0.4672(2) 0.0760(7) 0.5218(2) 0.0410(7) Uani d 1
H H8 0.471561 0.081856 0.595399 0.049 Uiso calc 1
O O1 0.38162(17) 0.2478(7) 0.36132(17) 0.0665(7) Uani d 1

loop_
_atom_site_aniso_label
_atom_site_aniso_U_11
_atom_site_aniso_U_22
_atom_site_aniso_U_33
_atom_site_aniso_U_12
_atom_site_aniso_U_13
_atom_site_aniso_U_23
Br1 0.0433(2) 0.0504(2) 0.0706(3) 0.00725(15) 0.02309(16) 0.00106(17)
C1 0.0354(15) 0.0380(14) 0.0334(15) -0.0010(12) 0.0057(12) 0.0011(12)
C2 0.0380(17) 0.0601(19) 0.0340(16) 0.0088(14) 0.0012(13) -0.0001(14)
C3 0.0465(18) 0.0598(19) 0.0359(16) 0.0119(15) 0.0082(13) -0.0026(15)
C4 0.0371(16) 0.0344(15) 0.0487(18) 0.0009(12) 0.0158(13) 0.0028(13)
C5 0.0371(16) 0.0514(18) 0.0487(18) 0.0054(14) 0.0002(13) 0.0034(15)
C6 0.0439(17) 0.0491(17) 0.0328(15) 0.0031(14) 0.0030(13) -0.0006(13)
C7 0.0395(16) 0.0480(16) 0.0382(17) -0.0016(13) 0.0060(13) -0.0057(13)
C8 0.0364(16) 0.0514(18) 0.0357(15) -0.0005(13) 0.0060(12) -0.0064(14)
O1 0.0591(15) 0.109(2) 0.0322(12) 0.0232(14) 0.0078(11) -0.0071(12)

loop_
_atom_type_symbol
_atom_type_description
_atom_type_scat_dispersion_real
_atom_type_scat_dispersion_imag
_atom_type_scat_source
C C 0.0033 0.0016 'International Tables Vol C Tables 4.2.6.8 and 6.1.1.4'
H H 0.0000 0.0000 'International Tables Vol C Tables 4.2.6.8 and 6.1.1.4'
Br Br -0.2901 2.4595 'International Tables Vol C Tables 4.2.6.8 and 6.1.1.4'
O O 0.0106 0.0060 'International Tables Vol C Tables 4.2.6.8 and 6.1.1.4'

loop_
_geom_angle_atom_site_label_1
_geom_angle_atom_site_label_2
_geom_angle_atom_site_label_3
_geom_angle_site_symmetry_1
_geom_angle
C2 C1 C6 . 118.3(3)
C2 C1 C7 . 123.1(3)
C6 C1 C7 . 118.7(3)
C1 C2 H2 . 119.4
C3 C2 C1 . 121.2(3)
C3 C2 H2 . 119.4
C2 C3 H3 . 120.5
C4 C3 C2 . 119.0(3)
C4 C3 H3 . 120.5
C3 C4 Br1 . 118.8(2)
C3 C4 C5 . 121.5(3)
C5 C4 Br1 . 119.7(2)
C4 C5 H5 . 120.6
C4 C5 C6 . 118.8(3)
C6 C5 H5 . 120.6
C1 C6 H6 . 119.4
C5 C6 C1 . 121.3(3)
C5 C6 H6 . 119.4
C1 C7 C8 . 119.3(2)
O1 C7 C1 . 121.0(3)
O1 C7 C8 . 119.7(3)
C7 C8 H8 . 119.0
C8 C8 C7 3_656 121.9(4)
C8 C8 H8 3_656 119.0

loop_
_geom_bond_atom_site_label_1
_geom_bond_atom_site_label_2
_geom_bond_site_symmetry_2
_geom_bond_distance
Br1 C4 . 1.896(3)
C1 C2 . 1.385(4)
C1 C6 . 1.390(4)
C1 C7 . 1.485(4)
C2 H2 . 0.9300
C2 C3 . 1.378(4)
C3 H3 . 0.9300
C3 C4 . 1.374(4)
C4 C5 . 1.376(4)
C5 H5 . 0.9300
C5 C6 . 1.377(4)
C6 H6 . 0.9300
C7 C8 . 1.492(4)
C7 O1 . 1.211(3)
C8 C8 3_656 1.310(5)
C8 H8 . 0.9300

loop_
_geom_torsion_atom_site_label_1
_geom_torsion_atom_site_label_2
_geom_torsion_atom_site_label_3
_geom_torsion_atom_site_label_4
_geom_torsion_site_symmetry_4
_geom_torsion
Br1 C4 C5 C6 . -179.6(2)
C1 C2 C3 C4 . 1.0(5)
C1 C7 C8 C8 3_656 175.8(3)
C2 C1 C6 C5 . -0.1(4)
C2 C1 C7 C8 . 16.0(4)
C2 C1 C7 O1 . -164.7(3)
C2 C3 C4 Br1 . 178.8(2)
C2 C3 C4 C5 . -0.5(5)
C3 C4 C5 C6 . -0.4(5)
C4 C5 C6 C1 . 0.6(5)
C6 C1 C2 C3 . -0.8(5)
C6 C1 C7 C8 . -164.8(3)
C6 C1 C7 O1 . 14.5(4)
C7 C1 C2 C3 . 178.4(3)
C7 C1 C6 C5 . -179.3(3)
O1 C7 C8 C8 3_656 -3.5(6)

_cod_database_fobs_code 2242383
